data_7106658
loop_
_publ_author_name
'Alfonso Latorre'
'Antonio Urbano'
'M. Carmen Carreno'

_publ_section_title
;
 Synthesis and chiroptical properties of ferrocene-[4]-helicenequinones:
 kinetic resolution of a planar-chiral diene
;
_journal_name_full Chem.Commun.
_journal_page_first 8103
_journal_paper_doi 10.1039/c1cc12921j
_journal_volume 47
_journal_year 2011
_chemical_formula_sum 'C23 H18 Fe O2'
_chemical_formula_weight 382.22
_chemical_name_systematic
;
?
;
_space_group_IT_number 4
_symmetry_cell_setting monoclinic
_symmetry_space_group_name_Hall 'P 2yb'
_symmetry_space_group_name_H-M 'P 1 21 1'
_atom_sites_solution_hydrogens geom
_atom_sites_solution_primary direct
_atom_sites_solution_secondary difmap
_audit_creation_method SHELXL-97
_cell_angle_alpha 90.00
_cell_angle_beta 96.793(3)
_cell_angle_gamma 90.00
_cell_formula_units_Z 2
_cell_length_a 7.3174(4)
_cell_length_b 9.4739(5)
_cell_length_c 12.2845(7)
_cell_measurement_reflns_used 9234
_cell_measurement_temperature 100(2)
_cell_measurement_theta_max 34.08
_cell_measurement_theta_min 2.72
_cell_volume 845.64(8)
_computing_cell_refinement 'Bruker SMART'
_computing_data_collection 'Bruker SMART'
_computing_data_reduction 'Bruker SAINT'
_computing_molecular_graphics 'Bruker SHELXTL'
_computing_publication_material 'Bruker SHELXTL'
_computing_structure_refinement 'SHELXL-97 (Sheldrick, 1997)'
_computing_structure_solution 'SHELXS-97 (Sheldrick, 1990)'
_diffrn_ambient_temperature 100(2)
_diffrn_measured_fraction_theta_full 1.000
_diffrn_measured_fraction_theta_max 1.000
_diffrn_measurement_device_type 'CCD area detector'
_diffrn_measurement_method 'phi and omega scans'
_diffrn_radiation_monochromator graphite
_diffrn_radiation_source 'fine-focus sealed tube'
_diffrn_radiation_type MoK\a
_diffrn_radiation_wavelength 0.71073
_diffrn_reflns_av_R_equivalents 0.0528
_diffrn_reflns_av_sigmaI/netI 0.0316
_diffrn_reflns_limit_h_max 10
_diffrn_reflns_limit_h_min -10
_diffrn_reflns_limit_k_max 14
_diffrn_reflns_limit_k_min -14
_diffrn_reflns_limit_l_max 18
_diffrn_reflns_limit_l_min -18
_diffrn_reflns_number 55241
_diffrn_reflns_theta_full 32.03
_diffrn_reflns_theta_max 32.03
_diffrn_reflns_theta_min 2.72
_exptl_absorpt_coefficient_mu 0.906
_exptl_absorpt_correction_T_max 0.8761
_exptl_absorpt_correction_T_min 0.8396
_exptl_absorpt_correction_type multi-scan
_exptl_absorpt_process_details 'SADABS (Sheldrick, 2001)'
_exptl_crystal_colour black
_exptl_crystal_density_diffrn 1.501
_exptl_crystal_density_meas 0
_exptl_crystal_density_method 'not measured'
_exptl_crystal_description prismatic
_exptl_crystal_F_000 396
_exptl_crystal_size_max 0.20
_exptl_crystal_size_mid 0.18
_exptl_crystal_size_min 0.15
_refine_diff_density_max 0.333
_refine_diff_density_min -0.288
_refine_diff_density_rms 0.053
_refine_ls_abs_structure_details 'Flack H D (1983), Acta Cryst. A39, 876-881'
_refine_ls_abs_structure_Flack -0.006(7)
_refine_ls_extinction_method none
_refine_ls_goodness_of_fit_ref 1.057
_refine_ls_hydrogen_treatment mixed
_refine_ls_matrix_type full
_refine_ls_number_parameters 307
_refine_ls_number_reflns 5882
_refine_ls_number_restraints 1
_refine_ls_restrained_S_all 1.057
_refine_ls_R_factor_all 0.0287
_refine_ls_R_factor_gt 0.0260
_refine_ls_shift/su_max 0.001
_refine_ls_shift/su_mean 0.000
_refine_ls_structure_factor_coef Fsqd
_refine_ls_weighting_details 'calc w=1/[\s^2^(Fo^2^)+(0.0383P)^2^+0.0000P] where P=(Fo^2^+2Fc^2^)/3'
_refine_ls_weighting_scheme calc
_refine_ls_wR_factor_gt 0.0622
_refine_ls_wR_factor_ref 0.0633
_reflns_number_gt 5545
_reflns_number_total 5882
_reflns_threshold_expression >2sigma(I)
_cod_data_source_file c1cc12921j.txt
_cod_data_source_block datos_0m
_cod_original_sg_symbol_H-M P2(1)
_cod_database_code 7106658

loop_
_symmetry_equiv_pos_as_xyz
'x, y, z'
'-x, y+1/2, -z'

loop_
_atom_site_label
_atom_site_type_symbol
_atom_site_fract_x
_atom_site_fract_y
_atom_site_fract_z
_atom_site_U_iso_or_equiv
_atom_site_adp_type
_atom_site_occupancy
_atom_site_symmetry_multiplicity
_atom_site_calc_flag
_atom_site_refinement_flags
_atom_site_disorder_assembly
_atom_site_disorder_group
Fe1 Fe 0.69404(2) 1.147737(18) 0.155774(12) 0.01312(4) Uani 1 1 d . . .
C1 C 0.6010(2) 1.30245(19) 0.25128(15) 0.0361(4) Uani 1 1 d . . .
C2 C 0.7152(3) 1.20903(18) 0.31627(12) 0.0336(4) Uani 1 1 d . . .
C3 C 0.8881(2) 1.20933(17) 0.27881(14) 0.0334(4) Uani 1 1 d . . .
C4 C 0.8823(3) 1.3034(2) 0.18977(15) 0.0372(4) Uani 1 1 d . . .
C5 C 0.7034(3) 1.36154(18) 0.17277(14) 0.0396(5) Uani 1 1 d . . .
C6 C 0.63882(18) 0.93514(13) 0.14068(10) 0.0127(2) Uani 1 1 d . . .
C7 C 0.79438(17) 0.97376(13) 0.08660(10) 0.0142(2) Uani 1 1 d . . .
C8 C 0.73591(18) 1.07576(14) 0.00481(10) 0.0171(2) Uani 1 1 d . . .
C9 C 0.54473(18) 1.10305(14) 0.00846(10) 0.0167(2) Uani 1 1 d . . .
C10 C 0.48536(17) 1.01677(14) 0.09189(10) 0.0149(2) Uani 1 1 d . . .
C11 C 0.29848(17) 0.99738(15) 0.12642(11) 0.0187(2) Uani 1 1 d . . .
C12 C 0.31708(18) 0.97141(15) 0.25041(11) 0.0195(2) Uani 1 1 d . . .
C13 C 0.46145(16) 0.86262(14) 0.28917(10) 0.0152(2) Uani 1 1 d . . .
C14 C 0.44059(18) 0.78669(15) 0.38423(10) 0.0192(2) Uani 1 1 d . . .
C15 C 0.57179(18) 0.69204(15) 0.42748(10) 0.0189(2) Uani 1 1 d . . .
C16 C 0.72611(16) 0.66665(13) 0.37434(9) 0.0150(2) Uani 1 1 d . . .
C17 C 0.86806(19) 0.56797(14) 0.42694(10) 0.0183(2) Uani 1 1 d . . .
C18 C 1.03868(18) 0.54676(14) 0.37550(10) 0.0174(2) Uani 1 1 d . . .
C19 C 1.05162(18) 0.60711(13) 0.27781(10) 0.0175(2) Uani 1 1 d . . .
C20 C 0.89909(16) 0.68420(12) 0.21536(10) 0.0134(2) Uani 1 1 d . . .
C21 C 0.74683(16) 0.73648(13) 0.27501(9) 0.0124(2) Uani 1 1 d . . .
C22 C 0.61966(16) 0.84126(13) 0.23438(9) 0.0126(2) Uani 1 1 d . . .
C23 C 1.1822(2) 0.45161(16) 0.43235(13) 0.0241(3) Uani 1 1 d . . .
O1 O 0.84821(16) 0.50924(12) 0.51330(9) 0.0278(2) Uani 1 1 d . . .
O2 O 0.89631(13) 0.69393(10) 0.11571(7) 0.01729(17) Uani 1 1 d . . .
H1 H 0.464(4) 1.314(3) 0.261(2) 0.064(8) Uiso 1 1 d . . .
H2 H 0.676(3) 1.160(3) 0.3767(16) 0.037(5) Uiso 1 1 d . . .
H3 H 0.987(3) 1.159(3) 0.3026(19) 0.053(6) Uiso 1 1 d . . .
H4 H 0.981(4) 1.321(3) 0.145(2) 0.057(7) Uiso 1 1 d . . .
H5 H 0.653(4) 1.424(3) 0.113(2) 0.061(8) Uiso 1 1 d . . .
H7 H 0.915(2) 0.9413(17) 0.1037(13) 0.009(4) Uiso 1 1 d . . .
H8 H 0.813(2) 1.124(2) -0.0422(13) 0.020(4) Uiso 1 1 d . . .
H9 H 0.477(2) 1.1674(19) -0.0342(13) 0.015(4) Uiso 1 1 d . . .
H11A H 0.213(3) 1.079(2) 0.1055(16) 0.027(5) Uiso 1 1 d . . .
H11B H 0.244(2) 0.9112(19) 0.0901(14) 0.017(4) Uiso 1 1 d . . .
H12A H 0.350(3) 1.059(2) 0.2839(15) 0.027(5) Uiso 1 1 d . . .
H12B H 0.204(3) 0.939(2) 0.2735(15) 0.027(5) Uiso 1 1 d . . .
H14 H 0.326(3) 0.797(2) 0.4227(14) 0.020(4) Uiso 1 1 d . . .
H15 H 0.559(2) 0.636(3) 0.4906(15) 0.027(4) Uiso 1 1 d . . .
H19 H 1.162(2) 0.6001(18) 0.2395(14) 0.020(4) Uiso 1 1 d . . .
H23A H 1.298(4) 0.463(3) 0.402(2) 0.048(7) Uiso 1 1 d . . .
H23B H 1.141(3) 0.360(3) 0.4230(16) 0.032(5) Uiso 1 1 d . . .
H23C H 1.210(3) 0.473(3) 0.5026(19) 0.041(6) Uiso 1 1 d . . .

loop_
_atom_site_aniso_label
_atom_site_aniso_U_11
_atom_site_aniso_U_22
_atom_site_aniso_U_33
_atom_site_aniso_U_23
_atom_site_aniso_U_13
_atom_site_aniso_U_12
Fe1 0.01494(7) 0.01111(7) 0.01259(7) -0.00029(6) -0.00139(5) -0.00042(7)
C1 0.0330(8) 0.0307(8) 0.0431(9) -0.0228(7) -0.0020(7) 0.0062(7)
C2 0.0606(11) 0.0233(7) 0.0165(6) -0.0067(5) 0.0026(7) -0.0053(7)
C3 0.0355(9) 0.0227(7) 0.0363(8) -0.0105(6) -0.0195(7) 0.0061(6)
C4 0.0416(9) 0.0318(8) 0.0386(9) -0.0142(7) 0.0065(7) -0.0214(7)
C5 0.0740(15) 0.0095(6) 0.0287(8) 0.0003(6) -0.0209(8) -0.0010(7)
C6 0.0124(5) 0.0132(5) 0.0127(5) -0.0019(4) 0.0026(4) -0.0018(4)
C7 0.0129(5) 0.0152(5) 0.0151(5) -0.0006(4) 0.0040(4) -0.0003(4)
C8 0.0179(6) 0.0182(6) 0.0154(5) 0.0012(4) 0.0037(4) -0.0033(5)
C9 0.0187(6) 0.0174(5) 0.0130(5) -0.0009(4) -0.0030(4) -0.0004(4)
C10 0.0123(5) 0.0174(6) 0.0145(5) -0.0025(4) -0.0001(4) -0.0003(4)
C11 0.0125(5) 0.0233(6) 0.0203(6) -0.0015(5) 0.0014(4) 0.0006(5)
C12 0.0139(5) 0.0239(6) 0.0220(6) -0.0027(5) 0.0074(5) 0.0012(5)
C13 0.0130(5) 0.0167(5) 0.0167(5) -0.0041(4) 0.0044(4) -0.0033(4)
C14 0.0176(6) 0.0243(6) 0.0170(5) -0.0031(5) 0.0073(4) -0.0054(5)
C15 0.0208(6) 0.0229(6) 0.0140(5) 0.0001(4) 0.0061(4) -0.0066(5)
C16 0.0178(5) 0.0144(6) 0.0130(4) -0.0004(4) 0.0019(4) -0.0037(4)
C17 0.0227(6) 0.0159(6) 0.0154(5) -0.0003(4) -0.0016(4) -0.0062(5)
C18 0.0196(6) 0.0134(5) 0.0176(5) -0.0017(4) -0.0041(4) -0.0012(4)
C19 0.0172(6) 0.0162(5) 0.0188(5) -0.0010(4) 0.0010(4) 0.0016(4)
C20 0.0144(5) 0.0111(5) 0.0148(5) -0.0011(4) 0.0018(4) -0.0011(4)
C21 0.0130(5) 0.0125(5) 0.0119(5) -0.0021(4) 0.0025(4) -0.0030(4)
C22 0.0125(5) 0.0130(5) 0.0125(5) -0.0030(4) 0.0029(4) -0.0027(4)
C23 0.0259(7) 0.0203(7) 0.0236(7) 0.0018(5) -0.0080(5) 0.0006(5)
O1 0.0321(6) 0.0305(5) 0.0207(5) 0.0103(4) 0.0029(4) -0.0024(5)
O2 0.0199(4) 0.0182(4) 0.0142(4) -0.0001(3) 0.0041(3) 0.0035(3)

loop_
_atom_type_symbol
_atom_type_description
_atom_type_scat_dispersion_real
_atom_type_scat_dispersion_imag
_atom_type_scat_source
C C 0.0033 0.0016 'International Tables Vol C Tables 4.2.6.8 and 6.1.1.4'
H H 0.0000 0.0000 'International Tables Vol C Tables 4.2.6.8 and 6.1.1.4'
O O 0.0106 0.0060 'International Tables Vol C Tables 4.2.6.8 and 6.1.1.4'
Fe Fe 0.3463 0.8444 'International Tables Vol C Tables 4.2.6.8 and 6.1.1.4'

loop_
_geom_angle_atom_site_label_1
_geom_angle_atom_site_label_2
_geom_angle_atom_site_label_3
_geom_angle
_geom_angle_site_symmetry_1
_geom_angle_site_symmetry_3
_geom_angle_publ_flag
C4 Fe1 C7 113.95(7) . . ?
C4 Fe1 C8 105.06(6) . . ?
C7 Fe1 C8 40.99(5) . . ?
C4 Fe1 C3 40.56(8) . . ?
C7 Fe1 C3 106.77(6) . . ?
C8 Fe1 C3 127.37(7) . . ?
C4 Fe1 C5 40.68(9) . . ?
C7 Fe1 C5 147.19(7) . . ?
C8 Fe1 C5 114.85(7) . . ?
C3 Fe1 C5 68.05(7) . . ?
C4 Fe1 C2 67.82(7) . . ?
C7 Fe1 C2 130.11(6) . . ?
C8 Fe1 C2 166.67(7) . . ?
C3 Fe1 C2 40.07(8) . . ?
C5 Fe1 C2 67.71(7) . . ?
C4 Fe1 C1 67.95(8) . . ?
C7 Fe1 C1 169.59(7) . . ?
C8 Fe1 C1 149.39(7) . . ?
C3 Fe1 C1 67.56(7) . . ?
C5 Fe1 C1 40.31(8) . . ?
C2 Fe1 C1 40.08(8) . . ?
C4 Fe1 C9 127.72(7) . . ?
C7 Fe1 C9 69.11(5) . . ?
C8 Fe1 C9 41.02(5) . . ?
C3 Fe1 C9 166.05(7) . . ?
C5 Fe1 C9 107.74(6) . . ?
C2 Fe1 C9 152.18(7) . . ?
C1 Fe1 C9 118.50(6) . . ?
C4 Fe1 C10 167.46(7) . . ?
C7 Fe1 C10 68.81(5) . . ?
C8 Fe1 C10 68.51(5) . . ?
C3 Fe1 C10 151.80(7) . . ?
C5 Fe1 C10 130.97(7) . . ?
C2 Fe1 C10 120.62(6) . . ?
C1 Fe1 C10 111.72(6) . . ?
C9 Fe1 C10 40.54(5) . . ?
C4 Fe1 C6 148.39(8) . . ?
C7 Fe1 C6 40.98(5) . . ?
C8 Fe1 C6 68.82(5) . . ?
C3 Fe1 C6 117.40(6) . . ?
C5 Fe1 C6 170.52(8) . . ?
C2 Fe1 C6 110.89(6) . . ?
C1 Fe1 C6 132.71(7) . . ?
C9 Fe1 C6 68.84(5) . . ?
C10 Fe1 C6 40.88(5) . . ?
C2 C1 C5 108.18(16) . . ?
C2 C1 Fe1 69.95(9) . . ?
C5 C1 Fe1 69.57(10) . . ?
C2 C1 H1 121.6(15) . . ?
C5 C1 H1 130.0(15) . . ?
Fe1 C1 H1 122.6(16) . . ?
C3 C2 C1 108.28(15) . . ?
C3 C2 Fe1 69.57(9) . . ?
C1 C2 Fe1 69.97(9) . . ?
C3 C2 H2 129.0(13) . . ?
C1 C2 H2 122.7(13) . . ?
Fe1 C2 H2 128.6(14) . . ?
C2 C3 C4 108.18(16) . . ?
C2 C3 Fe1 70.36(9) . . ?
C4 C3 Fe1 69.49(9) . . ?
C2 C3 H3 128.7(16) . . ?
C4 C3 H3 123.1(16) . . ?
Fe1 C3 H3 124.0(17) . . ?
C3 C4 C5 107.71(16) . . ?
C3 C4 Fe1 69.95(9) . . ?
C5 C4 Fe1 70.01(10) . . ?
C3 C4 H4 125.9(15) . . ?
C5 C4 H4 126.3(15) . . ?
Fe1 C4 H4 122.7(15) . . ?
C1 C5 C4 107.64(16) . . ?
C1 C5 Fe1 70.13(10) . . ?
C4 C5 Fe1 69.31(10) . . ?
C1 C5 H5 124.7(16) . . ?
C4 C5 H5 127.3(16) . . ?
Fe1 C5 H5 121.3(17) . . ?
C7 C6 C10 107.12(11) . . ?
C7 C6 C22 132.12(12) . . ?
C10 C6 C22 120.61(11) . . ?
C7 C6 Fe1 68.49(7) . . ?
C10 C6 Fe1 69.25(7) . . ?
C22 C6 Fe1 123.76(9) . . ?
C8 C7 C6 108.19(11) . . ?
C8 C7 Fe1 69.57(7) . . ?
C6 C7 Fe1 70.53(7) . . ?
C8 C7 H7 125.4(10) . . ?
C6 C7 H7 126.3(10) . . ?
Fe1 C7 H7 123.5(10) . . ?
C7 C8 C9 108.33(11) . . ?
C7 C8 Fe1 69.44(7) . . ?
C9 C8 Fe1 69.93(7) . . ?
C7 C8 H8 126.7(10) . . ?
C9 C8 H8 124.8(10) . . ?
Fe1 C8 H8 123.1(10) . . ?
C10 C9 C8 107.64(11) . . ?
C10 C9 Fe1 69.94(7) . . ?
C8 C9 Fe1 69.05(7) . . ?
C10 C9 H9 127.5(10) . . ?
C8 C9 H9 124.8(10) . . ?
Fe1 C9 H9 124.6(10) . . ?
C9 C10 C6 108.72(11) . . ?
C9 C10 C11 130.27(12) . . ?
C6 C10 C11 120.92(11) . . ?
C9 C10 Fe1 69.51(7) . . ?
C6 C10 Fe1 69.86(7) . . ?
C11 C10 Fe1 129.24(9) . . ?
C10 C11 C12 109.02(11) . . ?
C10 C11 H11A 113.4(11) . . ?
C12 C11 H11A 110.9(11) . . ?
C10 C11 H11B 108.0(10) . . ?
C12 C11 H11B 107.3(10) . . ?
H11A C11 H11B 108.0(15) . . ?
C13 C12 C11 113.51(10) . . ?
C13 C12 H12A 109.1(12) . . ?
C11 C12 H12A 106.3(11) . . ?
C13 C12 H12B 106.7(12) . . ?
C11 C12 H12B 111.6(11) . . ?
H12A C12 H12B 109.6(17) . . ?
C14 C13 C22 119.93(12) . . ?
C14 C13 C12 118.26(11) . . ?
C22 C13 C12 121.74(11) . . ?
C15 C14 C13 121.31(11) . . ?
C15 C14 H14 117.5(11) . . ?
C13 C14 H14 121.2(11) . . ?
C14 C15 C16 120.03(11) . . ?
C14 C15 H15 123.2(11) . . ?
C16 C15 H15 116.6(11) . . ?
C15 C16 C21 120.06(12) . . ?
C15 C16 C17 117.97(11) . . ?
C21 C16 C17 121.95(11) . . ?
O1 C17 C18 120.17(13) . . ?
O1 C17 C16 120.99(12) . . ?
C18 C17 C16 118.79(11) . . ?
C19 C18 C17 118.46(12) . . ?
C19 C18 C23 123.71(13) . . ?
C17 C18 C23 117.71(12) . . ?
C18 C19 C20 123.23(12) . . ?
C18 C19 H19 123.2(10) . . ?
C20 C19 H19 113.5(10) . . ?
O2 C20 C19 118.69(11) . . ?
O2 C20 C21 122.80(11) . . ?
C19 C20 C21 118.30(10) . . ?
C22 C21 C16 120.11(11) . . ?
C22 C21 C20 124.10(10) . . ?
C16 C21 C20 115.63(11) . . ?
C21 C22 C13 118.22(11) . . ?
C21 C22 C6 125.52(11) . . ?
C13 C22 C6 116.23(11) . . ?
C18 C23 H23A 110.6(15) . . ?
C18 C23 H23B 108.0(13) . . ?
H23A C23 H23B 110(2) . . ?
C18 C23 H23C 112.4(15) . . ?
H23A C23 H23C 104(2) . . ?
H23B C23 H23C 112(2) . . ?

loop_
_geom_bond_atom_site_label_1
_geom_bond_atom_site_label_2
_geom_bond_distance
_geom_bond_site_symmetry_2
_geom_bond_publ_flag
Fe1 C4 2.0274(16) . ?
Fe1 C7 2.0311(12) . ?
Fe1 C8 2.0329(12) . ?
Fe1 C3 2.0334(15) . ?
Fe1 C5 2.0366(17) . ?
Fe1 C2 2.0436(14) . ?
Fe1 C1 2.0438(15) . ?
Fe1 C9 2.0445(12) . ?
Fe1 C10 2.0502(13) . ?
Fe1 C6 2.0583(13) . ?
C1 C2 1.401(3) . ?
C1 C5 1.406(3) . ?
C1 H1 1.03(3) . ?
C2 C3 1.397(3) . ?
C2 H2 0.95(2) . ?
C3 C4 1.408(3) . ?
C3 H3 0.89(3) . ?
C4 C5 1.413(3) . ?
C4 H4 0.97(3) . ?
C5 H5 0.97(3) . ?
C6 C7 1.4317(16) . ?
C6 C10 1.4350(18) . ?
C6 C22 1.4743(17) . ?
C7 C8 1.4229(18) . ?
C7 H7 0.932(17) . ?
C8 C9 1.4286(18) . ?
C8 H8 0.968(17) . ?
C9 C10 1.4187(18) . ?
C9 H9 0.911(17) . ?
C10 C11 1.4902(17) . ?
C11 C12 1.5330(19) . ?
C11 H11A 1.01(2) . ?
C11 H11B 0.992(18) . ?
C12 C13 1.5120(19) . ?
C12 H12A 0.94(2) . ?
C12 H12B 0.96(2) . ?
C13 C14 1.3953(17) . ?
C13 C22 1.4207(15) . ?
C14 C15 1.374(2) . ?
C14 H14 1.012(18) . ?
C15 C16 1.3905(16) . ?
C15 H15 0.95(2) . ?
C16 C21 1.4118(16) . ?
C16 C17 1.4872(19) . ?
C17 O1 1.2217(16) . ?
C17 C18 1.4782(19) . ?
C18 C19 1.3428(18) . ?
C18 C23 1.493(2) . ?
C19 C20 1.4714(17) . ?
C19 H19 0.985(17) . ?
C20 O2 1.2254(14) . ?
C20 C21 1.4888(16) . ?
C21 C22 1.4109(18) . ?
C23 H23A 0.98(3) . ?
C23 H23B 0.92(2) . ?
C23 H23C 0.89(2) . ?

loop_
_geom_torsion_atom_site_label_1
_geom_torsion_atom_site_label_2
_geom_torsion_atom_site_label_3
_geom_torsion_atom_site_label_4
_geom_torsion
_geom_torsion_site_symmetry_1
_geom_torsion_site_symmetry_2
_geom_torsion_site_symmetry_3
_geom_torsion_site_symmetry_4
_geom_torsion_publ_flag
C4 Fe1 C1 C2 -81.30(12) . . . . ?
C7 Fe1 C1 C2 21.3(4) . . . . ?
C8 Fe1 C1 C2 -163.59(12) . . . . ?
C3 Fe1 C1 C2 -37.32(11) . . . . ?
C5 Fe1 C1 C2 -119.37(16) . . . . ?
C9 Fe1 C1 C2 156.61(10) . . . . ?
C10 Fe1 C1 C2 112.21(11) . . . . ?
C6 Fe1 C1 C2 69.92(13) . . . . ?
C4 Fe1 C1 C5 38.07(11) . . . . ?
C7 Fe1 C1 C5 140.7(3) . . . . ?
C8 Fe1 C1 C5 -44.22(17) . . . . ?
C3 Fe1 C1 C5 82.05(12) . . . . ?
C2 Fe1 C1 C5 119.37(16) . . . . ?
C9 Fe1 C1 C5 -84.02(11) . . . . ?
C10 Fe1 C1 C5 -128.42(10) . . . . ?
C6 Fe1 C1 C5 -170.71(11) . . . . ?
C5 C1 C2 C3 -0.04(18) . . . . ?
Fe1 C1 C2 C3 59.23(11) . . . . ?
C5 C1 C2 Fe1 -59.27(12) . . . . ?
C4 Fe1 C2 C3 -37.83(11) . . . . ?
C7 Fe1 C2 C3 65.45(12) . . . . ?
C8 Fe1 C2 C3 21.9(3) . . . . ?
C5 Fe1 C2 C3 -81.94(12) . . . . ?
C1 Fe1 C2 C3 -119.48(15) . . . . ?
C9 Fe1 C2 C3 -167.86(12) . . . . ?
C10 Fe1 C2 C3 152.55(9) . . . . ?
C6 Fe1 C2 C3 108.14(10) . . . . ?
C4 Fe1 C2 C1 81.65(12) . . . . ?
C7 Fe1 C2 C1 -175.07(10) . . . . ?
C8 Fe1 C2 C1 141.4(2) . . . . ?
C3 Fe1 C2 C1 119.48(15) . . . . ?
C5 Fe1 C2 C1 37.53(12) . . . . ?
C9 Fe1 C2 C1 -48.38(18) . . . . ?
C10 Fe1 C2 C1 -87.97(12) . . . . ?
C6 Fe1 C2 C1 -132.38(11) . . . . ?
C1 C2 C3 C4 -0.05(18) . . . . ?
Fe1 C2 C3 C4 59.42(11) . . . . ?
C1 C2 C3 Fe1 -59.47(11) . . . . ?
C4 Fe1 C3 C2 119.15(15) . . . . ?
C7 Fe1 C3 C2 -133.40(10) . . . . ?
C8 Fe1 C3 C2 -173.78(9) . . . . ?
C5 Fe1 C3 C2 81.01(11) . . . . ?
C1 Fe1 C3 C2 37.33(11) . . . . ?
C9 Fe1 C3 C2 156.0(2) . . . . ?
C10 Fe1 C3 C2 -57.10(17) . . . . ?
C6 Fe1 C3 C2 -90.44(10) . . . . ?
C7 Fe1 C3 C4 107.45(11) . . . . ?
C8 Fe1 C3 C4 67.07(13) . . . . ?
C5 Fe1 C3 C4 -38.14(12) . . . . ?
C2 Fe1 C3 C4 -119.15(15) . . . . ?
C1 Fe1 C3 C4 -81.82(12) . . . . ?
C9 Fe1 C3 C4 36.8(3) . . . . ?
C10 Fe1 C3 C4 -176.25(12) . . . . ?
C6 Fe1 C3 C4 150.40(10) . . . . ?
C2 C3 C4 C5 0.12(18) . . . . ?
Fe1 C3 C4 C5 60.09(11) . . . . ?
C2 C3 C4 Fe1 -59.97(11) . . . . ?
C7 Fe1 C4 C3 -88.09(11) . . . . ?
C8 Fe1 C4 C3 -130.71(11) . . . . ?
C5 Fe1 C4 C3 118.52(15) . . . . ?
C2 Fe1 C4 C3 37.38(11) . . . . ?
C1 Fe1 C4 C3 80.79(12) . . . . ?
C9 Fe1 C4 C3 -169.48(10) . . . . ?
C10 Fe1 C4 C3 171.8(3) . . . . ?
C6 Fe1 C4 C3 -56.77(16) . . . . ?
C7 Fe1 C4 C5 153.39(10) . . . . ?
C8 Fe1 C4 C5 110.77(11) . . . . ?
C3 Fe1 C4 C5 -118.52(15) . . . . ?
C2 Fe1 C4 C5 -81.14(11) . . . . ?
C1 Fe1 C4 C5 -37.73(11) . . . . ?
C9 Fe1 C4 C5 72.00(12) . . . . ?
C10 Fe1 C4 C5 53.3(3) . . . . ?
C6 Fe1 C4 C5 -175.29(11) . . . . ?
C2 C1 C5 C4 0.12(19) . . . . ?
Fe1 C1 C5 C4 -59.39(12) . . . . ?
C2 C1 C5 Fe1 59.51(11) . . . . ?
C3 C4 C5 C1 -0.15(19) . . . . ?
Fe1 C4 C5 C1 59.90(12) . . . . ?
C3 C4 C5 Fe1 -60.05(11) . . . . ?
C4 Fe1 C5 C1 -118.75(15) . . . . ?
C7 Fe1 C5 C1 -167.81(11) . . . . ?
C8 Fe1 C5 C1 156.96(10) . . . . ?
C3 Fe1 C5 C1 -80.73(12) . . . . ?
C2 Fe1 C5 C1 -37.33(11) . . . . ?
C9 Fe1 C5 C1 113.41(10) . . . . ?
C10 Fe1 C5 C1 74.58(12) . . . . ?
C6 Fe1 C5 C1 46.1(4) . . . . ?
C7 Fe1 C5 C4 -49.06(16) . . . . ?
C8 Fe1 C5 C4 -84.29(11) . . . . ?
C3 Fe1 C5 C4 38.02(11) . . . . ?
C2 Fe1 C5 C4 81.42(11) . . . . ?
C1 Fe1 C5 C4 118.75(15) . . . . ?
C9 Fe1 C5 C4 -127.83(10) . . . . ?
C10 Fe1 C5 C4 -166.67(10) . . . . ?
C6 Fe1 C5 C4 164.8(4) . . . . ?
C4 Fe1 C6 C7 -46.42(14) . . . . ?
C8 Fe1 C6 C7 37.97(7) . . . . ?
C3 Fe1 C6 C7 -84.20(10) . . . . ?
C5 Fe1 C6 C7 152.6(4) . . . . ?
C2 Fe1 C6 C7 -127.75(9) . . . . ?
C1 Fe1 C6 C7 -168.08(9) . . . . ?
C9 Fe1 C6 C7 82.10(8) . . . . ?
C10 Fe1 C6 C7 119.18(10) . . . . ?
C4 Fe1 C6 C10 -165.60(12) . . . . ?
C7 Fe1 C6 C10 -119.18(10) . . . . ?
C8 Fe1 C6 C10 -81.21(8) . . . . ?
C3 Fe1 C6 C10 156.62(9) . . . . ?
C5 Fe1 C6 C10 33.4(4) . . . . ?
C2 Fe1 C6 C10 113.08(9) . . . . ?
C1 Fe1 C6 C10 72.74(11) . . . . ?
C9 Fe1 C6 C10 -37.08(7) . . . . ?
C4 Fe1 C6 C22 80.71(15) . . . . ?
C7 Fe1 C6 C22 127.13(14) . . . . ?
C8 Fe1 C6 C22 165.10(12) . . . . ?
C3 Fe1 C6 C22 42.93(13) . . . . ?
C5 Fe1 C6 C22 -80.3(4) . . . . ?
C2 Fe1 C6 C22 -0.61(13) . . . . ?
C1 Fe1 C6 C22 -40.95(15) . . . . ?
C9 Fe1 C6 C22 -150.76(12) . . . . ?
C10 Fe1 C6 C22 -113.69(13) . . . . ?
C10 C6 C7 C8 -0.93(14) . . . . ?
C22 C6 C7 C8 -176.30(13) . . . . ?
Fe1 C6 C7 C8 -59.62(9) . . . . ?
C10 C6 C7 Fe1 58.69(9) . . . . ?
C22 C6 C7 Fe1 -116.68(14) . . . . ?
C4 Fe1 C7 C8 -85.54(10) . . . . ?
C3 Fe1 C7 C8 -128.29(9) . . . . ?
C5 Fe1 C7 C8 -52.94(14) . . . . ?
C2 Fe1 C7 C8 -165.99(9) . . . . ?
C1 Fe1 C7 C8 176.2(3) . . . . ?
C9 Fe1 C7 C8 37.62(7) . . . . ?
C10 Fe1 C7 C8 81.20(8) . . . . ?
C6 Fe1 C7 C8 119.01(11) . . . . ?
C4 Fe1 C7 C6 155.45(9) . . . . ?
C8 Fe1 C7 C6 -119.01(11) . . . . ?
C3 Fe1 C7 C6 112.70(9) . . . . ?
C5 Fe1 C7 C6 -171.95(12) . . . . ?
C2 Fe1 C7 C6 75.00(11) . . . . ?
C1 Fe1 C7 C6 57.2(4) . . . . ?
C9 Fe1 C7 C6 -81.38(8) . . . . ?
C10 Fe1 C7 C6 -37.80(7) . . . . ?
C6 C7 C8 C9 0.91(14) . . . . ?
Fe1 C7 C8 C9 -59.31(9) . . . . ?
C6 C7 C8 Fe1 60.22(9) . . . . ?
C4 Fe1 C8 C7 109.34(9) . . . . ?
C3 Fe1 C8 C7 71.01(10) . . . . ?
C5 Fe1 C8 C7 151.54(9) . . . . ?
C2 Fe1 C8 C7 53.4(3) . . . . ?
C1 Fe1 C8 C7 -178.64(12) . . . . ?
C9 Fe1 C8 C7 -119.65(11) . . . . ?
C10 Fe1 C8 C7 -82.00(8) . . . . ?
C6 Fe1 C8 C7 -37.96(7) . . . . ?
C4 Fe1 C8 C9 -131.01(9) . . . . ?
C7 Fe1 C8 C9 119.65(11) . . . . ?
C3 Fe1 C8 C9 -169.33(9) . . . . ?
C5 Fe1 C8 C9 -88.81(10) . . . . ?
C2 Fe1 C8 C9 173.1(2) . . . . ?
C1 Fe1 C8 C9 -58.99(15) . . . . ?
C10 Fe1 C8 C9 37.65(7) . . . . ?
C6 Fe1 C8 C9 81.69(8) . . . . ?
C7 C8 C9 C10 -0.53(14) . . . . ?
Fe1 C8 C9 C10 -59.53(9) . . . . ?
C7 C8 C9 Fe1 59.00(9) . . . . ?
C4 Fe1 C9 C10 -173.85(10) . . . . ?
C7 Fe1 C9 C10 81.43(8) . . . . ?
C8 Fe1 C9 C10 119.03(11) . . . . ?
C3 Fe1 C9 C10 156.6(2) . . . . ?
C5 Fe1 C9 C10 -133.24(9) . . . . ?
C2 Fe1 C9 C10 -57.55(15) . . . . ?
C1 Fe1 C9 C10 -90.75(10) . . . . ?
C6 Fe1 C9 C10 37.38(7) . . . . ?
C4 Fe1 C9 C8 67.12(11) . . . . ?
C7 Fe1 C9 C8 -37.60(7) . . . . ?
C3 Fe1 C9 C8 37.6(3) . . . . ?
C5 Fe1 C9 C8 107.73(10) . . . . ?
C2 Fe1 C9 C8 -176.57(12) . . . . ?
C1 Fe1 C9 C8 150.22(9) . . . . ?
C10 Fe1 C9 C8 -119.03(11) . . . . ?
C6 Fe1 C9 C8 -81.65(8) . . . . ?
C8 C9 C10 C6 -0.05(14) . . . . ?
Fe1 C9 C10 C6 -59.03(9) . . . . ?
C8 C9 C10 C11 -176.38(13) . . . . ?
Fe1 C9 C10 C11 124.65(14) . . . . ?
C8 C9 C10 Fe1 58.97(9) . . . . ?
C7 C6 C10 C9 0.61(14) . . . . ?
C22 C6 C10 C9 176.61(11) . . . . ?
Fe1 C6 C10 C9 58.81(9) . . . . ?
C7 C6 C10 C11 177.34(11) . . . . ?
C22 C6 C10 C11 -6.66(18) . . . . ?
Fe1 C6 C10 C11 -124.46(12) . . . . ?
C7 C6 C10 Fe1 -58.20(9) . . . . ?
C22 C6 C10 Fe1 117.80(11) . . . . ?
C4 Fe1 C10 C9 23.0(3) . . . . ?
C7 Fe1 C10 C9 -82.24(8) . . . . ?
C8 Fe1 C10 C9 -38.08(8) . . . . ?
C3 Fe1 C10 C9 -168.33(12) . . . . ?
C5 Fe1 C10 C9 66.77(11) . . . . ?
C2 Fe1 C10 C9 152.77(9) . . . . ?
C1 Fe1 C10 C9 108.93(9) . . . . ?
C6 Fe1 C10 C9 -120.12(10) . . . . ?
C4 Fe1 C10 C6 143.1(3) . . . . ?
C7 Fe1 C10 C6 37.89(7) . . . . ?
C8 Fe1 C10 C6 82.05(7) . . . . ?
C3 Fe1 C10 C6 -48.21(15) . . . . ?
C5 Fe1 C10 C6 -173.11(9) . . . . ?
C2 Fe1 C10 C6 -87.11(9) . . . . ?
C1 Fe1 C10 C6 -130.95(9) . . . . ?
C9 Fe1 C10 C6 120.12(10) . . . . ?
C4 Fe1 C10 C11 -102.9(3) . . . . ?
C7 Fe1 C10 C11 151.91(13) . . . . ?
C8 Fe1 C10 C11 -163.93(13) . . . . ?
C3 Fe1 C10 C11 65.81(19) . . . . ?
C5 Fe1 C10 C11 -59.09(15) . . . . ?
C2 Fe1 C10 C11 26.91(15) . . . . ?
C1 Fe1 C10 C11 -16.93(14) . . . . ?
C9 Fe1 C10 C11 -125.86(15) . . . . ?
C6 Fe1 C10 C11 114.02(14) . . . . ?
C9 C10 C11 C12 -146.40(13) . . . . ?
C6 C10 C11 C12 37.66(16) . . . . ?
Fe1 C10 C11 C12 -50.68(16) . . . . ?
C10 C11 C12 C13 -47.40(15) . . . . ?
C11 C12 C13 C14 -153.03(12) . . . . ?
C11 C12 C13 C22 29.89(17) . . . . ?
C22 C13 C14 C15 0.86(19) . . . . ?
C12 C13 C14 C15 -176.28(12) . . . . ?
C13 C14 C15 C16 -2.3(2) . . . . ?
C14 C15 C16 C21 -0.96(19) . . . . ?
C14 C15 C16 C17 177.40(12) . . . . ?
C15 C16 C17 O1 1.19(19) . . . . ?
C21 C16 C17 O1 179.51(12) . . . . ?
C15 C16 C17 C18 -176.05(11) . . . . ?
C21 C16 C17 C18 2.27(18) . . . . ?
O1 C17 C18 C19 176.59(13) . . . . ?
C16 C17 C18 C19 -6.15(18) . . . . ?
O1 C17 C18 C23 0.34(19) . . . . ?
C16 C17 C18 C23 177.61(11) . . . . ?
C17 C18 C19 C20 -4.89(19) . . . . ?
C23 C18 C19 C20 171.12(12) . . . . ?
C18 C19 C20 O2 -155.40(12) . . . . ?
C18 C19 C20 C21 19.55(18) . . . . ?
C15 C16 C21 C22 5.59(18) . . . . ?
C17 C16 C21 C22 -172.70(11) . . . . ?
C15 C16 C21 C20 -169.99(11) . . . . ?
C17 C16 C21 C20 11.72(17) . . . . ?
O2 C20 C21 C22 -22.67(19) . . . . ?
C19 C20 C21 C22 162.60(11) . . . . ?
O2 C20 C21 C16 152.71(12) . . . . ?
C19 C20 C21 C16 -22.02(16) . . . . ?
C16 C21 C22 C13 -6.86(17) . . . . ?
C20 C21 C22 C13 168.33(11) . . . . ?
C16 C21 C22 C6 171.19(12) . . . . ?
C20 C21 C22 C6 -13.62(19) . . . . ?
C14 C13 C22 C21 3.70(17) . . . . ?
C12 C13 C22 C21 -179.27(11) . . . . ?
C14 C13 C22 C6 -174.53(12) . . . . ?
C12 C13 C22 C6 2.50(17) . . . . ?
C7 C6 C22 C21 -18.4(2) . . . . ?
C10 C6 C22 C21 166.78(11) . . . . ?
Fe1 C6 C22 C21 -108.93(12) . . . . ?
C7 C6 C22 C13 159.71(13) . . . . ?
C10 C6 C22 C13 -15.14(17) . . . . ?
Fe1 C6 C22 C13 69.15(14) . . . . ?
